data_7013914
loop_
_publ_author_name
'Li, Jian-Rong'
'Bu, Xian-He'
'Zhang, Ruo-Hua'

_publ_section_title
;
 Novel Cd(II) coordination polymers with flexible disulfoxide ligands:
 effects of ligand spacers, terminal groups and counter anions on the
 complex framework formations.
;
_journal_issue 5
_journal_name_full 'Dalton transactions (Cambridge, England : 2003)'
_journal_page_first 813
_journal_page_last 819
_journal_paper_doi 10.1039/b316441a
_journal_year 2004
_chemical_formula_sum 'C49 H55 Cd Cl5 O14 S6'
_chemical_formula_weight 1349.94
_chemical_name_systematic
;
?
;
_space_group_IT_number 147
_symmetry_cell_setting trigonal
_symmetry_space_group_name_Hall '-P 3'
_symmetry_space_group_name_H-M 'P -3'
_atom_sites_solution_hydrogens geom
_atom_sites_solution_primary direct
_atom_sites_solution_secondary difmap
_audit_creation_method SHELXL-97
_cell_angle_alpha 90.00
_cell_angle_beta 90.00
_cell_angle_gamma 120.00
_cell_formula_units_Z 1
_cell_length_a 10.636(2)
_cell_length_b 10.636(2)
_cell_length_c 17.934(7)
_cell_measurement_reflns_used 826
_cell_measurement_temperature 293(2)
_cell_measurement_theta_max 24.1565
_cell_measurement_theta_min 2.2712
_cell_volume 1757.0(8)
_computing_cell_refinement 'Bruker SMART'
_computing_data_collection 'Bruker SMART'
_computing_data_reduction 'Bruker SAINT'
_computing_molecular_graphics 'Bruker SHELXTL'
_computing_publication_material 'Bruker SHELXTL'
_computing_structure_refinement 'SHELXL-97 (Sheldrick, 1997)'
_computing_structure_solution 'SHELXS-97 (Sheldrick, 1990)'
_diffrn_ambient_temperature 293(2)
_diffrn_measured_fraction_theta_full 0.945
_diffrn_measured_fraction_theta_max 0.945
_diffrn_measurement_device_type 'CCD area detector'
_diffrn_measurement_method 'phi and omega scans'
_diffrn_radiation_monochromator graphite
_diffrn_radiation_source 'fine-focus sealed tube'
_diffrn_radiation_type MoK\a
_diffrn_radiation_wavelength 0.71073
_diffrn_reflns_av_R_equivalents 0.0399
_diffrn_reflns_av_sigmaI/netI 0.0427
_diffrn_reflns_limit_h_max 9
_diffrn_reflns_limit_h_min -9
_diffrn_reflns_limit_k_max 10
_diffrn_reflns_limit_k_min -9
_diffrn_reflns_limit_l_max 17
_diffrn_reflns_limit_l_min -9
_diffrn_reflns_number 3496
_diffrn_reflns_theta_full 19.97
_diffrn_reflns_theta_max 19.97
_diffrn_reflns_theta_min 4.06
_exptl_absorpt_coefficient_mu 0.729
_exptl_absorpt_correction_T_max 0.8679
_exptl_absorpt_correction_T_min 0.8218
_exptl_absorpt_correction_type multi-scan
_exptl_absorpt_process_details SADABS
_exptl_crystal_colour Colorless
_exptl_crystal_density_diffrn 1.276
_exptl_crystal_density_meas ?
_exptl_crystal_density_method 'not measured'
_exptl_crystal_description Prism
_exptl_crystal_F_000 690
_exptl_crystal_size_max 0.28
_exptl_crystal_size_mid 0.26
_exptl_crystal_size_min 0.20
_refine_diff_density_max 1.213
_refine_diff_density_min -0.602
_refine_diff_density_rms 0.131
_refine_ls_extinction_method none
_refine_ls_goodness_of_fit_ref 1.139
_refine_ls_hydrogen_treatment mixed
_refine_ls_matrix_type full
_refine_ls_number_parameters 120
_refine_ls_number_reflns 1043
_refine_ls_number_restraints 0
_refine_ls_restrained_S_all 1.139
_refine_ls_R_factor_all 0.0955
_refine_ls_R_factor_gt 0.0917
_refine_ls_shift/su_max 0.000
_refine_ls_shift/su_mean 0.000
_refine_ls_structure_factor_coef Fsqd
_refine_ls_weighting_details 'calc w=1/[\s^2^(Fo^2^)+(0.0909P)^2^+25.8069P] where P=(Fo^2^+2Fc^2^)/3'
_refine_ls_weighting_scheme calc
_refine_ls_wR_factor_gt 0.2312
_refine_ls_wR_factor_ref 0.2329
_reflns_number_gt 979
_reflns_number_total 1043
_reflns_threshold_expression I>2sigma(I)
_cod_data_source_file b316441a.txt
_cod_data_source_block 2
_cod_depositor_comments
;
The following automatic conversions were performed:
'_symmetry_cell_setting' value 'Trigonal' changed to 'trigonal' according
to '/home/saulius/struct/CIF-dictionaries/cif_core.dic' dictionary named
'cif_core.dic' version 2.4.1 from
2010-06-29.

'_exptl_absorpt_correction_type' value 'Multi-scan ' changed
to 'multi-scan' according to
'/home/saulius/struct/CIF-dictionaries/cif_core.dic' dictionary named
'cif_core.dic' version 2.4.1 from 2010-06-29.

Automatic conversion script
Id: cif_fix_enum 1527 2010-12-29 10:47:43Z saulius 

The following automatic conversions were performed:

'_exptl_crystal_density_meas' value 'NONE' was changed to '?' - the
value is perceived as not measured.

Automatic conversion script
Id: cif_fix_values 3008 2015-01-20 13:52:24Z robertas 
;
_cod_original_cell_volume 1757.1(9)
_cod_original_sg_symbol_H-M ' P-3 '
_cod_database_code 7013914

loop_
_symmetry_equiv_pos_as_xyz
'x, y, z'
'-y, x-y, z'
'-x+y, -x, z'
'-x, -y, -z'
'y, -x+y, -z'
'x-y, x, -z'

loop_
_atom_site_label
_atom_site_type_symbol
_atom_site_fract_x
_atom_site_fract_y
_atom_site_fract_z
_atom_site_U_iso_or_equiv
_atom_site_adp_type
_atom_site_occupancy
_atom_site_symmetry_multiplicity
_atom_site_calc_flag
_atom_site_refinement_flags
_atom_site_disorder_assembly
_atom_site_disorder_group
Cd1 Cd 0.0000 0.0000 0.5000 0.0329(9) Uani 1 6 d S . .
Cl1 Cl 0.6667 0.3333 0.6832(3) 0.0499(17) Uani 1 3 d S . .
Cl2 Cl 0.8274(15) 0.350(2) 0.9596(7) 0.180(9) Uani 0.50 1 d P . .
S1 S 0.2462(4) 0.2481(4) 0.6173(2) 0.0501(12) Uani 1 1 d . . .
C1 C 0.0889(17) 0.3157(18) 0.7115(8) 0.064(4) Uani 1 1 d . . .
H1A H 0.0280 0.2984 0.6709 0.076 Uiso 1 1 calc R . .
C2 C 0.060(2) 0.358(3) 0.7799(11) 0.099(7) Uani 1 1 d . . .
H2A H -0.0210 0.3686 0.7860 0.118 Uiso 1 1 calc R . .
C3 C 0.152(3) 0.382(3) 0.8369(12) 0.127(9) Uani 1 1 d . . .
H3A H 0.1343 0.4136 0.8821 0.152 Uiso 1 1 calc R . .
C4 C 0.265(3) 0.364(3) 0.8318(11) 0.111(8) Uani 1 1 d . . .
H4A H 0.3240 0.3806 0.8731 0.133 Uiso 1 1 calc R . .
C5 C 0.295(2) 0.320(3) 0.7658(11) 0.093(6) Uani 1 1 d . . .
H5A H 0.3731 0.3039 0.7620 0.112 Uiso 1 1 calc R . .
C6 C 0.2077(16) 0.3005(15) 0.7053(8) 0.052(4) Uani 1 1 d . . .
C7 C 0.3769(16) 0.4251(16) 0.5874(8) 0.062(4) Uani 1 1 d . . .
H7A H 0.3319 0.4850 0.5857 0.075 Uiso 1 1 calc R . .
H7B H 0.4549 0.4675 0.6237 0.075 Uiso 1 1 calc R . .
C8 C 0.4417(16) 0.4274(15) 0.5099(8) 0.058(4) Uani 1 1 d . . .
H8A H 0.4792 0.3609 0.5100 0.070 Uiso 1 1 calc R . .
H8B H 0.3656 0.3942 0.4726 0.070 Uiso 1 1 calc R . .
C9 C 0.6667 0.3333 0.926(3) 0.09(2) Uani 0.50 3 d SP . .
H9A H 0.6667 0.3333 0.8714 0.106 Uiso 0.50 3 calc SPR . .
O1 O 0.1117(9) 0.2071(9) 0.5692(4) 0.045(2) Uani 1 1 d . . .
O2 O 0.7781(18) 0.3099(18) 0.6599(13) 0.159(8) Uani 1 1 d . . .
O3 O 0.6667 0.3333 0.7554(15) 0.26(3) Uani 1 3 d S . .

loop_
_atom_site_aniso_label
_atom_site_aniso_U_11
_atom_site_aniso_U_22
_atom_site_aniso_U_33
_atom_site_aniso_U_23
_atom_site_aniso_U_13
_atom_site_aniso_U_12
Cd1 0.0327(11) 0.0327(11) 0.0335(14) 0.000 0.000 0.0163(5)
Cl1 0.045(2) 0.045(2) 0.060(4) 0.000 0.000 0.0225(12)
Cl2 0.120(10) 0.37(3) 0.105(9) 0.068(12) 0.034(8) 0.162(15)
S1 0.048(2) 0.050(2) 0.054(2) -0.0003(17) -0.0015(17) 0.0257(19)
C1 0.051(10) 0.096(13) 0.048(10) 0.003(9) 0.005(8) 0.040(9)
C2 0.089(14) 0.18(2) 0.056(12) -0.016(13) 0.010(12) 0.089(15)
C3 0.13(2) 0.18(3) 0.056(14) -0.035(14) 0.011(15) 0.07(2)
C4 0.095(17) 0.19(3) 0.065(15) -0.030(14) -0.023(12) 0.082(17)
C5 0.067(12) 0.15(2) 0.072(13) -0.006(13) -0.006(11) 0.065(13)
C6 0.054(10) 0.057(9) 0.050(9) -0.006(7) -0.005(8) 0.030(8)
C7 0.058(10) 0.055(10) 0.066(11) -0.018(8) -0.013(8) 0.021(8)
C8 0.050(9) 0.043(8) 0.065(10) -0.008(7) 0.013(8) 0.012(6)
C9 0.13(3) 0.13(3) 0.01(3) 0.000 0.000 0.063(17)
O1 0.048(6) 0.041(5) 0.049(5) -0.014(4) -0.016(4) 0.024(4)
O2 0.097(11) 0.127(13) 0.29(2) 0.001(14) 0.037(13) 0.081(11)
O3 0.38(4) 0.38(4) 0.035(16) 0.000 0.000 0.19(2)

loop_
_atom_type_symbol
_atom_type_description
_atom_type_scat_dispersion_real
_atom_type_scat_dispersion_imag
_atom_type_scat_source
C C 0.0033 0.0016 'International Tables Vol C Tables 4.2.6.8 and 6.1.1.4'
H H 0.0000 0.0000 'International Tables Vol C Tables 4.2.6.8 and 6.1.1.4'
O O 0.0106 0.0060 'International Tables Vol C Tables 4.2.6.8 and 6.1.1.4'
S S 0.1246 0.1234 'International Tables Vol C Tables 4.2.6.8 and 6.1.1.4'
Cl Cl 0.1484 0.1585 'International Tables Vol C Tables 4.2.6.8 and 6.1.1.4'
Cd Cd -0.8075 1.2024 'International Tables Vol C Tables 4.2.6.8 and 6.1.1.4'

loop_
_geom_angle_atom_site_label_1
_geom_angle_atom_site_label_2
_geom_angle_atom_site_label_3
_geom_angle
_geom_angle_site_symmetry_1
_geom_angle_site_symmetry_3
_geom_angle_publ_flag
O1 Cd1 O1 180.0(3) . 4_556 ?
O1 Cd1 O1 86.9(3) . 5_556 ?
O1 Cd1 O1 93.1(3) 4_556 5_556 ?
O1 Cd1 O1 93.1(3) . 2 ?
O1 Cd1 O1 86.9(3) 4_556 2 ?
O1 Cd1 O1 180.000(1) 5_556 2 ?
O1 Cd1 O1 86.9(3) . 6_556 ?
O1 Cd1 O1 93.1(3) 4_556 6_556 ?
O1 Cd1 O1 93.1(3) 5_556 6_556 ?
O1 Cd1 O1 86.9(3) 2 6_556 ?
O1 Cd1 O1 93.1(3) . 3 ?
O1 Cd1 O1 86.9(3) 4_556 3 ?
O1 Cd1 O1 86.9(3) 5_556 3 ?
O1 Cd1 O1 93.1(3) 2 3 ?
O1 Cd1 O1 180.0(3) 6_556 3 ?
O3 Cl1 O2 107.4(10) . . ?
O3 Cl1 O2 107.4(10) . 3_665 ?
O2 Cl1 O2 111.4(9) . 3_665 ?
O3 Cl1 O2 107.4(10) . 2_655 ?
O2 Cl1 O2 111.4(9) . 2_655 ?
O2 Cl1 O2 111.4(9) 3_665 2_655 ?
O1 S1 C7 104.8(6) . . ?
O1 S1 C6 105.0(6) . . ?
C7 S1 C6 96.7(7) . . ?
C6 C1 C2 118.7(15) . . ?
C3 C2 C1 118.4(18) . . ?
C4 C3 C2 123.1(19) . . ?
C3 C4 C5 120.1(19) . . ?
C4 C5 C6 118.4(17) . . ?
C1 C6 C5 121.2(15) . . ?
C1 C6 S1 118.8(11) . . ?
C5 C6 S1 120.0(13) . . ?
C8 C7 S1 113.3(10) . . ?
C8 C8 C7 111.8(15) 4_666 . ?
Cl2 C9 Cl2 108.6(16) . 3_665 ?
Cl2 C9 Cl2 108.6(16) . 2_655 ?
Cl2 C9 Cl2 108.6(16) 3_665 2_655 ?
S1 O1 Cd1 122.9(5) . . ?

loop_
_geom_bond_atom_site_label_1
_geom_bond_atom_site_label_2
_geom_bond_distance
_geom_bond_site_symmetry_2
_geom_bond_publ_flag
Cd1 O1 2.277(8) . ?
Cd1 O1 2.277(8) 4_556 ?
Cd1 O1 2.277(8) 5_556 ?
Cd1 O1 2.277(8) 2 ?
Cd1 O1 2.277(8) 6_556 ?
Cd1 O1 2.277(8) 3 ?
Cl1 O3 1.30(3) . ?
Cl1 O2 1.392(14) . ?
Cl1 O2 1.392(14) 3_665 ?
Cl1 O2 1.392(14) 2_655 ?
Cl2 C9 1.74(2) . ?
S1 O1 1.535(9) . ?
S1 C7 1.775(16) . ?
S1 C6 1.788(14) . ?
C1 C6 1.36(2) . ?
C1 C2 1.39(2) . ?
C2 C3 1.35(3) . ?
C3 C4 1.31(3) . ?
C4 C5 1.37(3) . ?
C5 C6 1.38(2) . ?
C7 C8 1.55(2) . ?
C8 C8 1.46(3) 4_666 ?
C9 Cl2 1.74(2) 3_665 ?
C9 Cl2 1.74(2) 2_655 ?

loop_
_geom_torsion_atom_site_label_1
_geom_torsion_atom_site_label_2
_geom_torsion_atom_site_label_3
_geom_torsion_atom_site_label_4
_geom_torsion
_geom_torsion_site_symmetry_1
_geom_torsion_site_symmetry_2
_geom_torsion_site_symmetry_3
_geom_torsion_site_symmetry_4
_geom_torsion_publ_flag
C6 C1 C2 C3 0(3) . . . . ?
C1 C2 C3 C4 -2(4) . . . . ?
C2 C3 C4 C5 1(4) . . . . ?
C3 C4 C5 C6 2(4) . . . . ?
C2 C1 C6 C5 3(3) . . . . ?
C2 C1 C6 S1 -179.5(15) . . . . ?
C4 C5 C6 C1 -4(3) . . . . ?
C4 C5 C6 S1 178.3(18) . . . . ?
O1 S1 C6 C1 -9.1(14) . . . . ?
C7 S1 C6 C1 98.2(14) . . . . ?
O1 S1 C6 C5 168.8(14) . . . . ?
C7 S1 C6 C5 -83.9(16) . . . . ?
O1 S1 C7 C8 -73.2(12) . . . . ?
C6 S1 C7 C8 179.4(12) . . . . ?
S1 C7 C8 C8 -174.7(15) . . . 4_666 ?
C7 S1 O1 Cd1 125.8(7) . . . . ?
C6 S1 O1 Cd1 -132.9(6) . . . . ?
O1 Cd1 O1 S1 63(35) 4_556 . . . ?
O1 Cd1 O1 S1 -65.6(4) 5_556 . . . ?
O1 Cd1 O1 S1 114.4(4) 2 . . . ?
O1 Cd1 O1 S1 -158.9(7) 6_556 . . . ?
O1 Cd1 O1 S1 21.1(7) 3 . . . ?
